data_7243463
loop_
_publ_author_name
'Shilov, Gennady V.'
'Zhilyaeva, Elena I.'
'Aldoshin, Sergey M.'
'Flakina, Alexandra M.'
'Lyubovskii, Rustem B.'
'Pesotskii, Sergei I.'
'Lyubovskaya, Rimma N.'

_publ_section_title
;
 Evolution of crystal structure of dual layered molecular conductor
 (ET)4ZnBr4(C6H4Cl2) with temperature
;
_journal_issue 37
_journal_name_full CrystEngComm
_journal_page_first 6620
_journal_page_last 6625
_journal_paper_doi 10.1039/D1CE00902H
_journal_volume 23
_journal_year 2021
_chemical_formula_sum 'C46 H36 Br4 Cl2 S32 Zn'
_chemical_formula_weight 2070.58
_space_group_crystal_system triclinic
_space_group_IT_number 2
_space_group_name_Hall '-I 1'
_space_group_name_H-M_alt 'I -1'
_atom_sites_solution_hydrogens geom
_audit_creation_method SHELXL-2018/3
_audit_update_record
;
2021-07-06 deposited with the CCDC.	2021-08-31 downloaded from the CCDC.
;
_cell_angle_alpha 91.3016(16)
_cell_angle_beta 90.4551(16)
_cell_angle_gamma 90.3631(16)
_cell_formula_units_Z 4
_cell_length_a 9.31052(18)
_cell_length_b 9.9603(2)
_cell_length_c 74.2011(15)
_cell_measurement_reflns_used 12366
_cell_measurement_temperature 180(1)
_cell_measurement_theta_max 29.3090
_cell_measurement_theta_min 2.8948
_cell_volume 6878.9(2)
_computing_structure_refinement 'SHELXL-2018/3 (Sheldrick, 2018)'
_diffrn_ambient_temperature 180(1)
_diffrn_detector_area_resol_mean 16.2060
_diffrn_measured_fraction_theta_full 0.994
_diffrn_measured_fraction_theta_max 0.994
_diffrn_measurement_device_type 'Xcalibur, Eos'
_diffrn_measurement_method '\w scans'
_diffrn_radiation_monochromator graphite
_diffrn_radiation_source 'Enhance (Mo) X-ray Source'
_diffrn_radiation_type 'Mo K\a'
_diffrn_radiation_wavelength 0.7107
_diffrn_reflns_av_R_equivalents 0.0562
_diffrn_reflns_av_unetI/netI 0.0980
_diffrn_reflns_Laue_measured_fraction_full 0.994
_diffrn_reflns_Laue_measured_fraction_max 0.994
_diffrn_reflns_limit_h_max 10
_diffrn_reflns_limit_h_min -11
_diffrn_reflns_limit_k_max 12
_diffrn_reflns_limit_k_min -12
_diffrn_reflns_limit_l_max 80
_diffrn_reflns_limit_l_min -92
_diffrn_reflns_number 26591
_diffrn_reflns_point_group_measured_fraction_full 0.994
_diffrn_reflns_point_group_measured_fraction_max 0.994
_diffrn_reflns_theta_full 25.242
_diffrn_reflns_theta_max 26.299
_diffrn_reflns_theta_min 2.901
_exptl_absorpt_coefficient_mu 3.768
_exptl_absorpt_correction_T_max 1.00000
_exptl_absorpt_correction_T_min 0.83704
_exptl_absorpt_correction_type multi-scan
_exptl_absorpt_process_details
;
CrysAlisPro, Agilent Technologies,
Version 1.171.35.19 (release 27-10-2011 CrysAlis171 .NET)
(compiled Oct 27 2011,15:02:11)
Empirical absorption correction using spherical harmonics,
 implemented in SCALE3 ABSPACK scaling algorithm.
;
_exptl_crystal_density_diffrn 1.999
_exptl_crystal_description plate
_exptl_crystal_F_000 4112
_exptl_crystal_size_max 0.30
_exptl_crystal_size_mid 0.20
_exptl_crystal_size_min 0.07
_refine_diff_density_max 1.038
_refine_diff_density_min -0.889
_refine_diff_density_rms 0.169
_refine_ls_extinction_method none
_refine_ls_goodness_of_fit_ref 1.113
_refine_ls_hydrogen_treatment constr
_refine_ls_matrix_type full
_refine_ls_number_parameters 766
_refine_ls_number_reflns 13884
_refine_ls_number_restraints 0
_refine_ls_restrained_S_all 1.113
_refine_ls_R_factor_all 0.1027
_refine_ls_R_factor_gt 0.0776
_refine_ls_shift/su_max 0.000
_refine_ls_shift/su_mean 0.000
_refine_ls_structure_factor_coef Fsqd
_refine_ls_weighting_details 'w=1/[\s^2^(Fo^2^)+(0.0125P)^2^+78.8197P] where P=(Fo^2^+2Fc^2^)/3'
_refine_ls_weighting_scheme calc
_refine_ls_wR_factor_gt 0.1211
_refine_ls_wR_factor_ref 0.1314
_reflns_Friedel_coverage 0.000
_reflns_number_gt 10464
_reflns_number_total 13884
_reflns_threshold_expression 'I > 2\s(I)'
_cod_data_source_file d1ce00902h2.cif
_cod_data_source_block shelx_CCDC2
_cod_depositor_comments 'Adding full bibliography for 7243461--7243466.cif.'
_cod_original_cell_volume 6879.0(2)
_cod_database_code 7243463
_shelx_shelxl_version_number 2018/3
_shelx_space_group_comment
;
The symmetry employed for this shelxl refinement is uniquely defined
by the following loop, which should always be used as a source of
symmetry information in preference to the above space-group names.
They are only intended as comments.
;

loop_
_space_group_symop_operation_xyz
'x, y, z'
'x+1/2, y+1/2, z+1/2'
'-x, -y, -z'
'-x+1/2, -y+1/2, -z+1/2'

loop_
_atom_site_label
_atom_site_type_symbol
_atom_site_fract_x
_atom_site_fract_y
_atom_site_fract_z
_atom_site_U_iso_or_equiv
_atom_site_adp_type
_atom_site_occupancy
_atom_site_site_symmetry_order
_atom_site_calc_flag
_atom_site_refinement_flags_posn
_atom_site_refinement_flags_adp
_atom_site_refinement_flags_occupancy
_atom_site_disorder_assembly
_atom_site_disorder_group
Br1 Br 0.19703(8) 0.75558(8) 0.10517(2) 0.0273(2) Uani 1 1 d . . . . .
Br2 Br -0.22127(9) 0.73456(9) 0.10563(2) 0.0302(2) Uani 1 1 d . . . . .
Br3 Br 0.00624(9) 0.56926(8) 0.14510(2) 0.02718(19) Uani 1 1 d . . . . .
Br4 Br -0.02341(9) 0.96383(8) 0.14250(2) 0.0296(2) Uani 1 1 d . . . . .
Zn5 Zn -0.01050(9) 0.75521(8) 0.12476(2) 0.0176(2) Uani 1 1 d . . . . .
S30 S -0.3954(2) 0.60075(18) 0.20720(3) 0.0193(4) Uani 1 1 d . . . . .
S27 S -0.5746(2) 0.84215(19) 0.20792(3) 0.0203(4) Uani 1 1 d . . . . .
S3 S 0.1187(2) 0.36146(19) 0.04244(3) 0.0201(4) Uani 1 1 d . . . . .
S24 S -0.1503(2) 0.36002(19) 0.22807(3) 0.0224(4) Uani 1 1 d . . . . .
S28 S -0.6073(2) 0.85923(19) 0.16851(3) 0.0230(4) Uani 1 1 d . . . . .
S14 S -0.35892(19) -0.09920(19) 0.06161(3) 0.0190(4) Uani 1 1 d . . . . .
S31 S -0.3929(2) 0.60768(19) 0.25153(3) 0.0213(4) Uani 1 1 d . . . . .
S26 S -0.5733(2) 0.84894(19) 0.25064(3) 0.0231(4) Uani 1 1 d . . . . .
S9 S -0.3785(2) 0.40892(19) 0.02177(3) 0.0200(4) Uani 1 1 d . . . . .
S18 S 0.3251(2) 0.37808(19) 0.22843(3) 0.0236(4) Uani 1 1 d . . . . .
S21 S -0.3597(2) 0.1362(2) 0.22832(3) 0.0245(5) Uani 1 1 d . . . . .
S2 S 0.1199(2) 0.34484(19) -0.00096(3) 0.0212(4) Uani 1 1 d . . . . .
S16 S -0.6161(2) 0.10582(19) 0.02143(3) 0.0198(4) Uani 1 1 d . . . . .
S6 S -0.1175(2) 0.16329(18) 0.04301(3) 0.0193(4) Uani 1 1 d . . . . .
S23 S -0.1375(2) 0.37723(19) 0.18864(3) 0.0212(4) Uani 1 1 d . . . . .
S7 S -0.1237(2) 0.15364(19) -0.00066(3) 0.0202(4) Uani 1 1 d . . . . .
S12 S -0.6177(2) 0.60057(19) 0.02176(3) 0.0199(4) Uani 1 1 d . . . . .
S10 S -0.3444(2) 0.4047(2) 0.06113(3) 0.0226(4) Uani 1 1 d . . . . .
S15 S -0.6452(2) 0.1303(2) 0.06072(3) 0.0237(4) Uani 1 1 d . . . . .
S4 S 0.1435(2) 0.3960(2) 0.08187(3) 0.0233(4) Uani 1 1 d . . . . .
S20 S 0.1448(2) 0.09526(19) 0.18854(3) 0.0227(4) Uani 1 1 d . . . . .
S22 S -0.3759(2) 0.10119(19) 0.18887(3) 0.0252(5) Uani 1 1 d . . . . .
S19 S 0.1681(2) 0.12063(19) 0.22804(3) 0.0240(4) Uani 1 1 d . . . . .
S8 S -0.1493(2) 0.1246(2) -0.03998(3) 0.0234(4) Uani 1 1 d . . . . .
S32 S -0.3734(2) 0.5990(2) 0.29099(3) 0.0260(5) Uani 1 1 d . . . . .
S11 S -0.63614(19) 0.62887(19) 0.06110(3) 0.0189(4) Uani 1 1 d . . . . .
S13 S -0.3799(2) -0.08950(19) 0.02204(3) 0.0194(4) Uani 1 1 d . . . . .
S25 S -0.5921(2) 0.8863(2) 0.28976(3) 0.0268(5) Uani 1 1 d . . . . .
S29 S -0.3758(2) 0.57995(19) 0.16745(3) 0.0238(4) Uani 1 1 d . . . . .
S5 S -0.1294(2) 0.1478(2) 0.08264(3) 0.0236(4) Uani 1 1 d . . . . .
S1 S 0.1458(2) 0.3481(2) -0.04027(3) 0.0219(4) Uani 1 1 d . . . . .
S17 S 0.3312(2) 0.40501(19) 0.18909(3) 0.0247(5) Uani 1 1 d . . . . .
C9 C -0.0567(8) 0.1986(7) -0.02169(10) 0.0169(16) Uani 1 1 d . . . . .
C39 C -0.4458(8) 0.6678(7) 0.18625(10) 0.0189(16) Uani 1 1 d . . . . .
C35 C -0.4820(7) 0.7225(7) 0.22023(9) 0.0155(15) Uani 1 1 d . . . . .
C13 C -0.5133(8) 0.5920(7) 0.07913(10) 0.0198(17) Uani 1 1 d . . . . .
H13A H -0.429862 0.650289 0.078245 0.024 Uiso 1 1 calc R U . . .
H13B H -0.559383 0.612725 0.090524 0.024 Uiso 1 1 calc R U . . .
C20 C -0.5533(7) 0.0567(7) 0.04256(10) 0.0163(16) Uani 1 1 d . . . . .
C17 C -0.4465(7) -0.0325(7) 0.04286(10) 0.0170(16) Uani 1 1 d . . . . .
C27 C -0.3026(8) 0.1932(7) 0.20725(10) 0.0199(17) Uani 1 1 d . . . . .
C32 C -0.5684(8) 0.7704(7) 0.30796(10) 0.0231(18) Uani 1 1 d . . . . .
H32A H -0.590459 0.816678 0.319235 0.028 Uiso 1 1 calc R U . . .
H32B H -0.637209 0.697470 0.306346 0.028 Uiso 1 1 calc R U . . .
C21 C 0.2316(8) 0.3246(7) 0.17060(10) 0.0221(17) Uani 1 1 d . . . . .
H21A H 0.131403 0.350007 0.171427 0.027 Uiso 1 1 calc R U . . .
H21B H 0.268121 0.356979 0.159284 0.027 Uiso 1 1 calc R U . . .
C22 C 0.2764(8) 0.3106(7) 0.20732(10) 0.0184(16) Uani 1 1 d . . . . .
C25 C 0.2417(8) 0.1740(7) 0.17058(10) 0.0241(18) Uani 1 1 d . . . . .
H25A H 0.342148 0.149409 0.171486 0.029 Uiso 1 1 calc R U . . .
H25B H 0.205297 0.138606 0.159132 0.029 Uiso 1 1 calc R U . . .
C26 C -0.2518(8) 0.2508(7) 0.24070(9) 0.0169(16) Uani 1 1 d . . . . .
C4 C -0.0019(8) 0.2526(7) 0.01202(10) 0.0189(16) Uani 1 1 d . . . . .
C5 C 0.0561(7) 0.3137(7) 0.06357(10) 0.0178(16) Uani 1 1 d . . . . .
C40 C -0.4394(7) 0.6824(7) 0.27236(10) 0.0170(16) Uani 1 1 d . . . . .
C28 C -0.3394(8) 0.2146(7) 0.17078(10) 0.0232(18) Uani 1 1 d . . . . .
H28A H -0.362203 0.169701 0.159371 0.028 Uiso 1 1 calc R U . . .
H28B H -0.401639 0.291982 0.172002 0.028 Uiso 1 1 calc R U . . .
C12 C -0.4396(8) 0.4670(7) 0.04280(10) 0.0180(16) Uani 1 1 d . . . . .
C33 C -0.5224(8) 0.7913(7) 0.27195(9) 0.0174(16) Uani 1 1 d . . . . .
C14 C -0.4634(8) 0.4474(7) 0.07920(10) 0.0220(17) Uani 1 1 d . . . . .
H14A H -0.546800 0.388693 0.078446 0.026 Uiso 1 1 calc R U . . .
H14B H -0.414977 0.431288 0.090563 0.026 Uiso 1 1 calc R U . . .
C2 C 0.0539(8) 0.2865(7) -0.02185(10) 0.0180(16) Uani 1 1 d . . . . .
C3 C -0.0003(7) 0.2576(7) 0.03005(10) 0.0175(16) Uani 1 1 d . . . . .
C6 C 0.0209(8) 0.3562(8) 0.09957(10) 0.0232(18) Uani 1 1 d . . . . .
H6A H 0.061113 0.387248 0.111033 0.028 Uiso 1 1 calc R U . . .
H6B H -0.068615 0.403430 0.097663 0.028 Uiso 1 1 calc R U . . .
C34 C -0.4807(8) 0.7258(7) 0.23829(10) 0.0181(16) Uani 1 1 d . . . . .
C15 C -0.5492(7) 0.5554(7) 0.04267(10) 0.0149(15) Uani 1 1 d . . . . .
C18 C -0.4801(8) -0.0493(7) 0.07942(10) 0.0220(17) Uani 1 1 d . . . . .
H18A H -0.564976 -0.106238 0.078692 0.026 Uiso 1 1 calc R U . . .
H18B H -0.433686 -0.064547 0.090941 0.026 Uiso 1 1 calc R U . . .
C30 C -0.2080(7) 0.2951(7) 0.20704(9) 0.0163(16) Uani 1 1 d . . . . .
C38 C -0.4258(8) 0.6915(7) 0.14970(9) 0.0196(17) Uani 1 1 d . . . . .
H38A H -0.364325 0.770504 0.150318 0.023 Uiso 1 1 calc R U . . .
H38B H -0.410657 0.646774 0.138130 0.023 Uiso 1 1 calc R U . . .
C8 C -0.0486(7) 0.2206(7) 0.06388(10) 0.0195(17) Uani 1 1 d . . . . .
C31 C -0.4227(8) 0.7126(8) 0.30940(10) 0.0240(18) Uani 1 1 d . . . . .
H31A H -0.415951 0.664607 0.320604 0.029 Uiso 1 1 calc R U . . .
H31B H -0.353315 0.785677 0.310054 0.029 Uiso 1 1 calc R U . . .
C37 C -0.5827(8) 0.7352(7) 0.15097(10) 0.0198(17) Uani 1 1 d . . . . .
H37A H -0.642568 0.657538 0.153313 0.024 Uiso 1 1 calc R U . . .
H37B H -0.612983 0.771542 0.139545 0.024 Uiso 1 1 calc R U . . .
C11 C -0.4985(8) 0.5021(7) 0.00900(9) 0.0164(16) Uani 1 1 d . . . . .
C24 C 0.2040(8) 0.1923(7) 0.20719(10) 0.0174(16) Uani 1 1 d . . . . .
C16 C -0.4994(8) 0.0046(7) 0.00900(9) 0.0148(15) Uani 1 1 d . . . . .
C23 C 0.2483(8) 0.2496(8) 0.24083(9) 0.0202(17) Uani 1 1 d . . . . .
C10 C -0.0303(8) 0.1615(7) -0.05846(10) 0.0221(17) Uani 1 1 d . . . . .
H10A H 0.051566 0.101937 -0.057897 0.027 Uiso 1 1 calc R U . . .
H10B H -0.080654 0.142020 -0.069724 0.027 Uiso 1 1 calc R U . . .
C7 C -0.0096(8) 0.2070(8) 0.10034(10) 0.0270(19) Uani 1 1 d . . . . .
H7A H -0.051680 0.187389 0.111916 0.032 Uiso 1 1 calc R U . . .
H7B H 0.080258 0.158732 0.099447 0.032 Uiso 1 1 calc R U . . .
C36 C -0.5300(8) 0.7762(7) 0.18676(10) 0.0169(16) Uani 1 1 d . . . . .
C29 C -0.1869(8) 0.2617(8) 0.17050(10) 0.0230(18) Uani 1 1 d . . . . .
H29A H -0.169578 0.304861 0.159131 0.028 Uiso 1 1 calc R U . . .
H29B H -0.124764 0.184008 0.171018 0.028 Uiso 1 1 calc R U . . .
C1 C 0.0240(7) 0.3047(7) -0.05862(9) 0.0170(16) Uani 1 1 d . . . . .
H1A H -0.057664 0.364692 -0.058094 0.020 Uiso 1 1 calc R U . . .
H1B H 0.072539 0.319257 -0.069937 0.020 Uiso 1 1 calc R U . . .
C19 C -0.5258(8) 0.0941(7) 0.07887(10) 0.0236(18) Uani 1 1 d . . . . .
H19A H -0.440922 0.150425 0.077922 0.028 Uiso 1 1 calc R U . . .
H19B H -0.572331 0.117671 0.090142 0.028 Uiso 1 1 calc R U . . .
Cl2 Cl -0.29577(19) 0.38056(19) 0.12482(3) 0.0263(4) Uani 1 1 d . . . . .
Cl1 Cl -0.6287(2) 0.45002(18) 0.12357(3) 0.0251(4) Uani 1 1 d . . . . .
C41 C -0.5707(8) 0.2849(7) 0.12464(10) 0.0189(16) Uani 1 1 d . . . . .
C42 C -0.6734(8) 0.1835(7) 0.12563(10) 0.0218(17) Uani 1 1 d . . . . .
H42A H -0.770717 0.203809 0.126074 0.026 Uiso 1 1 calc R U . . .
C43 C -0.6280(9) 0.0524(8) 0.12595(11) 0.0273(19) Uani 1 1 d . . . . .
H43A H -0.695820 -0.016158 0.126711 0.033 Uiso 1 1 calc R U . . .
C44 C -0.4841(9) 0.0203(8) 0.12515(10) 0.0259(19) Uani 1 1 d . . . . .
H44A H -0.455960 -0.069170 0.125128 0.031 Uiso 1 1 calc R U . . .
C45 C -0.3820(8) 0.1213(8) 0.12440(10) 0.0228(17) Uani 1 1 d . . . . .
H45A H -0.284906 0.100426 0.123882 0.027 Uiso 1 1 calc R U . . .
C46 C -0.4259(7) 0.2539(7) 0.12442(10) 0.0186(16) Uani 1 1 d . . . . .

loop_
_atom_site_aniso_label
_atom_site_aniso_U_11
_atom_site_aniso_U_22
_atom_site_aniso_U_33
_atom_site_aniso_U_23
_atom_site_aniso_U_13
_atom_site_aniso_U_12
Br1 0.0223(4) 0.0353(5) 0.0241(4) -0.0044(4) 0.0050(3) -0.0003(3)
Br2 0.0218(4) 0.0436(5) 0.0250(4) 0.0002(4) -0.0078(3) -0.0013(4)
Br3 0.0329(5) 0.0244(4) 0.0244(4) 0.0049(4) -0.0023(4) 0.0013(3)
Br4 0.0368(5) 0.0232(4) 0.0286(5) -0.0077(4) -0.0011(4) 0.0027(4)
Zn5 0.0171(5) 0.0188(4) 0.0169(5) -0.0020(4) -0.0013(4) 0.0007(3)
S30 0.0235(10) 0.0193(10) 0.0153(9) 0.0030(8) 0.0003(8) 0.0057(8)
S27 0.0252(11) 0.0217(10) 0.0139(9) -0.0008(8) -0.0010(8) 0.0045(8)
S3 0.0251(11) 0.0208(10) 0.0145(9) -0.0006(8) 0.0008(8) -0.0009(8)
S24 0.0281(11) 0.0240(10) 0.0150(10) -0.0008(8) -0.0026(8) -0.0033(8)
S28 0.0338(12) 0.0182(10) 0.0171(10) 0.0003(8) -0.0032(9) 0.0090(8)
S14 0.0179(10) 0.0239(10) 0.0152(9) 0.0001(8) -0.0010(8) 0.0057(8)
S31 0.0264(11) 0.0246(10) 0.0131(9) 0.0021(8) 0.0018(8) 0.0077(8)
S26 0.0311(12) 0.0244(10) 0.0139(10) 0.0008(8) -0.0015(8) 0.0103(9)
S9 0.0225(10) 0.0224(10) 0.0150(10) -0.0006(8) 0.0000(8) 0.0050(8)
S18 0.0318(12) 0.0225(10) 0.0166(10) 0.0023(8) -0.0018(9) -0.0027(9)
S21 0.0315(12) 0.0263(11) 0.0155(10) -0.0001(9) 0.0006(9) -0.0041(9)
S2 0.0268(11) 0.0228(10) 0.0138(10) -0.0025(8) -0.0023(8) -0.0038(8)
S16 0.0253(11) 0.0211(10) 0.0131(9) 0.0011(8) 0.0001(8) 0.0062(8)
S6 0.0218(10) 0.0210(10) 0.0150(9) 0.0007(8) -0.0008(8) -0.0014(8)
S23 0.0276(11) 0.0215(10) 0.0147(10) 0.0010(8) 0.0011(8) 0.0002(8)
S7 0.0249(11) 0.0220(10) 0.0137(9) 0.0001(8) 0.0015(8) -0.0039(8)
S12 0.0228(10) 0.0225(10) 0.0146(9) 0.0002(8) -0.0025(8) 0.0037(8)
S10 0.0199(10) 0.0324(11) 0.0157(10) 0.0050(9) 0.0021(8) 0.0109(8)
S15 0.0218(10) 0.0325(11) 0.0167(10) -0.0053(9) -0.0018(8) 0.0104(9)
S4 0.0201(10) 0.0331(11) 0.0166(10) -0.0018(9) 0.0010(8) -0.0096(9)
S20 0.0349(12) 0.0178(10) 0.0154(10) 0.0010(8) 0.0018(9) -0.0032(8)
S22 0.0384(12) 0.0208(10) 0.0164(10) 0.0008(8) -0.0067(9) -0.0048(9)
S19 0.0344(12) 0.0216(10) 0.0162(10) 0.0026(8) 0.0007(9) -0.0015(9)
S8 0.0216(11) 0.0326(11) 0.0158(10) 0.0003(9) -0.0022(8) -0.0079(9)
S32 0.0330(12) 0.0290(11) 0.0165(10) 0.0042(9) -0.0003(9) 0.0117(9)
S11 0.0163(10) 0.0257(10) 0.0148(9) 0.0004(8) -0.0002(8) 0.0041(8)
S13 0.0214(10) 0.0219(10) 0.0148(9) -0.0006(8) 0.0016(8) 0.0061(8)
S25 0.0412(13) 0.0215(10) 0.0178(10) -0.0020(9) 0.0034(9) 0.0066(9)
S29 0.0335(12) 0.0227(10) 0.0154(10) 0.0026(8) 0.0035(9) 0.0102(9)
S5 0.0215(11) 0.0331(11) 0.0163(10) 0.0037(9) -0.0004(8) -0.0086(9)
S1 0.0206(10) 0.0306(11) 0.0145(10) 0.0008(8) 0.0008(8) -0.0064(8)
S17 0.0384(12) 0.0168(10) 0.0190(10) 0.0007(8) 0.0063(9) -0.0048(9)
C9 0.022(4) 0.017(4) 0.012(4) 0.000(3) 0.002(3) 0.007(3)
C39 0.020(4) 0.019(4) 0.018(4) 0.007(3) 0.000(3) -0.003(3)
C35 0.021(4) 0.015(4) 0.010(4) 0.001(3) 0.002(3) 0.000(3)
C13 0.020(4) 0.020(4) 0.018(4) -0.005(3) -0.002(3) 0.001(3)
C20 0.013(4) 0.020(4) 0.016(4) 0.000(3) -0.004(3) 0.005(3)
C17 0.012(4) 0.018(4) 0.022(4) -0.003(3) 0.002(3) -0.002(3)
C27 0.025(4) 0.015(4) 0.020(4) -0.004(3) -0.003(3) 0.002(3)
C32 0.033(5) 0.021(4) 0.015(4) -0.001(3) 0.004(3) -0.002(3)
C21 0.029(4) 0.022(4) 0.015(4) 0.001(3) -0.001(3) 0.005(3)
C22 0.020(4) 0.020(4) 0.014(4) 0.000(3) -0.001(3) 0.002(3)
C25 0.029(5) 0.028(4) 0.015(4) -0.004(3) 0.005(3) -0.005(4)
C26 0.019(4) 0.016(4) 0.016(4) 0.000(3) 0.002(3) 0.004(3)
C4 0.021(4) 0.016(4) 0.019(4) 0.001(3) 0.002(3) 0.005(3)
C5 0.015(4) 0.022(4) 0.017(4) 0.002(3) 0.001(3) 0.003(3)
C40 0.016(4) 0.022(4) 0.012(4) 0.000(3) 0.006(3) -0.003(3)
C28 0.035(5) 0.020(4) 0.015(4) -0.002(3) 0.001(3) -0.001(3)
C12 0.018(4) 0.021(4) 0.015(4) 0.001(3) 0.000(3) -0.004(3)
C33 0.021(4) 0.021(4) 0.010(4) 0.003(3) 0.003(3) -0.007(3)
C14 0.023(4) 0.024(4) 0.019(4) 0.007(3) 0.000(3) 0.010(3)
C2 0.019(4) 0.018(4) 0.017(4) 0.006(3) -0.005(3) 0.002(3)
C3 0.016(4) 0.017(4) 0.020(4) 0.005(3) 0.002(3) 0.007(3)
C6 0.022(4) 0.041(5) 0.006(4) -0.005(3) 0.000(3) -0.004(4)
C34 0.024(4) 0.017(4) 0.013(4) -0.004(3) 0.001(3) -0.005(3)
C15 0.011(4) 0.018(4) 0.015(4) 0.002(3) -0.004(3) -0.002(3)
C18 0.027(4) 0.022(4) 0.017(4) 0.003(3) 0.004(3) 0.005(3)
C30 0.016(4) 0.024(4) 0.008(4) -0.001(3) -0.006(3) 0.005(3)
C38 0.031(4) 0.018(4) 0.010(4) -0.003(3) 0.002(3) -0.004(3)
C8 0.013(4) 0.021(4) 0.024(4) -0.001(3) 0.001(3) 0.006(3)
C31 0.027(4) 0.027(4) 0.018(4) 0.001(4) 0.000(3) -0.001(3)
C37 0.025(4) 0.019(4) 0.015(4) 0.003(3) -0.005(3) -0.001(3)
C11 0.018(4) 0.015(4) 0.016(4) -0.003(3) 0.002(3) -0.001(3)
C24 0.020(4) 0.021(4) 0.012(4) 0.003(3) 0.000(3) 0.002(3)
C16 0.020(4) 0.014(3) 0.010(4) 0.004(3) -0.001(3) 0.000(3)
C23 0.026(4) 0.022(4) 0.013(4) 0.001(3) -0.002(3) 0.003(3)
C10 0.025(4) 0.029(4) 0.012(4) -0.001(3) -0.003(3) 0.000(3)
C7 0.021(4) 0.043(5) 0.017(4) 0.011(4) -0.004(3) -0.002(4)
C36 0.023(4) 0.014(4) 0.014(4) 0.002(3) -0.001(3) -0.001(3)
C29 0.032(5) 0.028(4) 0.009(4) 0.002(3) 0.006(3) 0.003(4)
C1 0.020(4) 0.022(4) 0.009(4) 0.004(3) 0.005(3) 0.006(3)
C19 0.027(4) 0.027(4) 0.017(4) -0.001(3) 0.004(3) 0.002(3)
Cl2 0.0182(10) 0.0273(10) 0.0331(12) -0.0029(9) 0.0012(8) -0.0067(8)
Cl1 0.0279(11) 0.0184(9) 0.0290(11) -0.0026(8) 0.0002(9) 0.0035(8)
C41 0.022(4) 0.023(4) 0.012(4) -0.003(3) 0.000(3) 0.006(3)
C42 0.017(4) 0.023(4) 0.025(4) -0.005(4) -0.002(3) 0.001(3)
C43 0.039(5) 0.024(4) 0.019(4) 0.003(4) 0.001(4) -0.013(4)
C44 0.041(5) 0.023(4) 0.014(4) 0.007(3) 0.003(4) 0.003(4)
C45 0.020(4) 0.033(5) 0.015(4) 0.004(4) 0.005(3) 0.004(3)
C46 0.016(4) 0.023(4) 0.017(4) -0.003(3) -0.005(3) -0.004(3)

loop_
_atom_type_symbol
_atom_type_description
_atom_type_scat_dispersion_real
_atom_type_scat_dispersion_imag
_atom_type_scat_source
C C 0.0033 0.0016 'International Tables Vol C Tables 4.2.6.8 and 6.1.1.4'
H H 0.0000 0.0000 'International Tables Vol C Tables 4.2.6.8 and 6.1.1.4'
S S 0.1246 0.1234 'International Tables Vol C Tables 4.2.6.8 and 6.1.1.4'
Cl Cl 0.1484 0.1585 'International Tables Vol C Tables 4.2.6.8 and 6.1.1.4'
Zn Zn 0.2839 1.4301 'International Tables Vol C Tables 4.2.6.8 and 6.1.1.4'
Br Br -0.2901 2.4595 'International Tables Vol C Tables 4.2.6.8 and 6.1.1.4'

loop_
_geom_angle_atom_site_label_1
_geom_angle_atom_site_label_2
_geom_angle_atom_site_label_3
_geom_angle
_geom_angle_site_symmetry_1
_geom_angle_site_symmetry_3
_geom_angle_publ_flag
Br2 Zn5 Br3 111.21(4) . . ?
Br2 Zn5 Br1 107.19(4) . . ?
Br3 Zn5 Br1 109.48(4) . . ?
Br2 Zn5 Br4 109.23(4) . . ?
Br3 Zn5 Br4 108.79(4) . . ?
Br1 Zn5 Br4 110.95(4) . . ?
C35 S30 C39 95.3(4) . . ?
C36 S27 C35 95.8(3) . . ?
C3 S3 C5 95.1(3) . . ?
C26 S24 C30 95.5(3) . . ?
C36 S28 C37 100.1(3) . . ?
C17 S14 C18 100.7(3) . . ?
C34 S31 C40 95.6(3) . . ?
C34 S26 C33 95.7(4) . . ?
C11 S9 C12 95.8(3) . . ?
C23 S18 C22 95.7(3) . . ?
C26 S21 C27 94.2(3) . . ?
C2 S2 C4 95.5(3) . . ?
C16 S16 C20 95.6(3) . . ?
C3 S6 C8 95.5(4) . . ?
C30 S23 C29 100.9(3) . . ?
C4 S7 C9 95.5(3) . . ?
C15 S12 C11 95.6(3) . . ?
C12 S10 C14 100.7(4) . . ?
C20 S15 C19 100.7(3) . . ?
C5 S4 C6 99.6(3) . . ?
C24 S20 C25 100.8(3) . . ?
C27 S22 C28 100.4(4) . . ?
C23 S19 C24 95.1(3) . . ?
C9 S8 C10 101.5(3) . . ?
C40 S32 C31 101.8(4) . . ?
C15 S11 C13 101.3(3) . . ?
C17 S13 C16 95.1(3) . . ?
C33 S25 C32 100.1(4) . . ?
C39 S29 C38 100.2(3) . . ?
C8 S5 C7 100.3(4) . . ?
C2 S1 C1 101.7(3) . . ?
C22 S17 C21 101.6(3) . . ?
C2 C9 S8 128.6(6) . . ?
C2 C9 S7 117.5(6) . . ?
S8 C9 S7 113.9(4) . . ?
C36 C39 S29 129.3(6) . . ?
C36 C39 S30 116.7(6) . . ?
S29 C39 S30 114.0(4) . . ?
C34 C35 S30 123.7(6) . . ?
C34 C35 S27 121.6(6) . . ?
S30 C35 S27 114.7(4) . . ?
C14 C13 S11 114.2(5) . . ?
C17 C20 S16 117.4(6) . . ?
C17 C20 S15 128.7(6) . . ?
S16 C20 S15 113.9(4) . . ?
C20 C17 S14 128.4(6) . . ?
C20 C17 S13 117.3(6) . . ?
S14 C17 S13 114.2(4) . . ?
C30 C27 S22 128.3(6) . . ?
C30 C27 S21 118.0(6) . . ?
S22 C27 S21 113.6(4) . . ?
C31 C32 S25 114.8(5) . . ?
C25 C21 S17 112.9(5) . . ?
C24 C22 S17 128.7(6) . . ?
C24 C22 S18 116.6(6) . . ?
S17 C22 S18 114.8(4) . . ?
C21 C25 S20 114.4(5) . . ?
C26 C26 S24 123.6(7) 4_455 . ?
C26 C26 S21 120.6(7) 4_455 . ?
S24 C26 S21 115.7(4) . . ?
C3 C4 S7 123.1(6) . . ?
C3 C4 S2 122.5(6) . . ?
S7 C4 S2 114.4(4) . . ?
C8 C5 S3 117.5(6) . . ?
C8 C5 S4 128.6(6) . . ?
S3 C5 S4 113.9(4) . . ?
C33 C40 S32 128.7(6) . . ?
C33 C40 S31 117.2(6) . . ?
S32 C40 S31 114.1(4) . . ?
C29 C28 S22 113.1(5) . . ?
C15 C12 S10 129.1(6) . . ?
C15 C12 S9 116.6(6) . . ?
S10 C12 S9 114.2(4) . . ?
C40 C33 S25 129.3(6) . . ?
C40 C33 S26 117.2(6) . . ?
S25 C33 S26 113.5(4) . . ?
C13 C14 S10 113.7(5) . . ?
C9 C2 S1 128.7(6) . . ?
C9 C2 S2 117.1(6) . . ?
S1 C2 S2 114.2(4) . . ?
C4 C3 S6 122.8(6) . . ?
C4 C3 S3 122.3(6) . . ?
S6 C3 S3 114.9(4) . . ?
C7 C6 S4 112.1(5) . . ?
C35 C34 S26 121.6(6) . . ?
C35 C34 S31 124.1(6) . . ?
S26 C34 S31 114.3(4) . . ?
C12 C15 S12 117.5(6) . . ?
C12 C15 S11 127.9(6) . . ?
S12 C15 S11 114.5(4) . . ?
C19 C18 S14 114.2(5) . . ?
C27 C30 S23 128.9(6) . . ?
C27 C30 S24 116.6(6) . . ?
S23 C30 S24 114.5(4) . . ?
C37 C38 S29 112.3(5) . . ?
C5 C8 S6 117.0(6) . . ?
C5 C8 S5 128.6(6) . . ?
S6 C8 S5 114.5(4) . . ?
C32 C31 S32 115.0(5) . . ?
C38 C37 S28 111.6(5) . . ?
C11 C11 S9 123.1(8) 3_465 . ?
C11 C11 S12 122.4(8) 3_465 . ?
S9 C11 S12 114.4(4) . . ?
C22 C24 S20 128.3(6) . . ?
C22 C24 S19 117.5(6) . . ?
S20 C24 S19 114.2(4) . . ?
C16 C16 S16 123.7(8) 3_455 . ?
C16 C16 S13 121.7(8) 3_455 . ?
S16 C16 S13 114.6(4) . . ?
C23 C23 S19 122.6(8) 4 . ?
C23 C23 S18 122.3(8) 4 . ?
S19 C23 S18 115.2(4) . . ?
C1 C10 S8 114.6(5) . . ?
C6 C7 S5 112.9(5) . . ?
C39 C36 S27 117.3(6) . . ?
C39 C36 S28 127.8(6) . . ?
S27 C36 S28 114.8(4) . . ?
C28 C29 S23 114.6(5) . . ?
C10 C1 S1 114.0(5) . . ?
C18 C19 S15 114.2(5) . . ?
C46 C41 C42 120.4(7) . . ?
C46 C41 Cl1 121.3(6) . . ?
C42 C41 Cl1 118.4(6) . . ?
C43 C42 C41 118.5(7) . . ?
C42 C43 C44 121.5(7) . . ?
C43 C44 C45 119.8(7) . . ?
C44 C45 C46 119.3(7) . . ?
C41 C46 C45 120.3(7) . . ?
C41 C46 Cl2 120.8(6) . . ?
C45 C46 Cl2 118.8(6) . . ?

loop_
_geom_bond_atom_site_label_1
_geom_bond_atom_site_label_2
_geom_bond_distance
_geom_bond_site_symmetry_2
_geom_bond_publ_flag
Br1 Zn5 2.4272(11) . ?
Br2 Zn5 2.4177(11) . ?
Br3 Zn5 2.4204(12) . ?
Br4 Zn5 2.4385(11) . ?
S30 C35 1.740(7) . ?
S30 C39 1.767(7) . ?
S27 C36 1.742(7) . ?
S27 C35 1.745(7) . ?
S3 C3 1.752(7) . ?
S3 C5 1.752(7) . ?
S24 C26 1.732(7) . ?
S24 C30 1.755(7) . ?
S28 C36 1.754(7) . ?
S28 C37 1.791(7) . ?
S14 C17 1.753(8) . ?
S14 C18 1.807(7) . ?
S31 C34 1.752(8) . ?
S31 C40 1.759(7) . ?
S26 C34 1.750(7) . ?
S26 C33 1.757(7) . ?
S9 C11 1.745(8) . ?
S9 C12 1.752(7) . ?
S18 C23 1.745(8) . ?
S18 C22 1.746(7) . ?
S21 C26 1.755(7) . ?
S21 C27 1.760(8) . ?
S2 C2 1.749(7) . ?
S2 C4 1.761(7) . ?
S16 C16 1.742(7) . ?
S16 C20 1.750(7) . ?
S6 C3 1.744(7) . ?
S6 C8 1.754(8) . ?
S23 C30 1.738(7) . ?
S23 C29 1.806(7) . ?
S7 C4 1.752(7) . ?
S7 C9 1.751(7) . ?
S12 C15 1.742(7) . ?
S12 C11 1.755(7) . ?
S10 C12 1.745(8) . ?
S10 C14 1.791(8) . ?
S15 C20 1.751(7) . ?
S15 C19 1.784(8) . ?
S4 C5 1.761(7) . ?
S4 C6 1.796(7) . ?
S20 C24 1.753(7) . ?
S20 C25 1.807(7) . ?
S22 C27 1.756(7) . ?
S22 C28 1.807(7) . ?
S19 C23 1.741(8) . ?
S19 C24 1.752(7) . ?
S8 C9 1.749(7) . ?
S8 C10 1.812(7) . ?
S32 C40 1.738(8) . ?
S32 C31 1.818(8) . ?
S11 C15 1.744(7) . ?
S11 C13 1.799(7) . ?
S13 C17 1.753(7) . ?
S13 C16 1.758(7) . ?
S25 C33 1.740(7) . ?
S25 C32 1.810(8) . ?
S29 C39 1.761(8) . ?
S29 C38 1.803(7) . ?
S5 C8 1.756(8) . ?
S5 C7 1.802(8) . ?
S1 C2 1.740(7) . ?
S1 C1 1.808(7) . ?
S17 C22 1.743(7) . ?
S17 C21 1.817(7) . ?
C9 C2 1.347(10) . ?
C39 C36 1.339(10) . ?
C35 C34 1.339(10) . ?
C13 C14 1.516(10) . ?
C20 C17 1.338(9) . ?
C27 C30 1.340(10) . ?
C32 C31 1.482(10) . ?
C21 C25 1.504(10) . ?
C22 C24 1.354(10) . ?
C26 C26 1.380(14) 4_455 ?
C4 C3 1.338(10) . ?
C5 C8 1.342(10) . ?
C40 C33 1.337(10) . ?
C28 C29 1.493(10) . ?
C12 C15 1.352(10) . ?
C6 C7 1.514(10) . ?
C18 C19 1.495(10) . ?
C38 C37 1.530(10) . ?
C11 C11 1.335(14) 3_465 ?
C16 C16 1.336(13) 3_455 ?
C23 C23 1.361(14) 4 ?
C10 C1 1.511(9) . ?
Cl2 C46 1.743(7) . ?
Cl1 C41 1.738(7) . ?
C41 C46 1.385(10) . ?
C41 C42 1.390(10) . ?
C42 C43 1.375(10) . ?
C43 C44 1.381(11) . ?
C44 C45 1.382(10) . ?
C45 C46 1.385(10) . ?
